data_7010441
loop_
_publ_author_name
'Slawin, Alexandra M. Z.'
'Woollins, J. Derek'
'Zhang, Qingzhi'

_publ_section_title
;
 Novel chiral phosphine ligands and complexes from amino acid esters
;
_journal_issue 5
_journal_name_full 'Journal of the Chemical Society, Dalton Transactions'
_journal_page_first 621
_journal_paper_doi 10.1039/b009074n
_journal_year 2001
_chemical_compound_source -
_chemical_formula_analytical 'C28 H27 Cl2 N O2 P2 Pd'
_chemical_formula_moiety 'C28 H27 Cl2 N O2 P2 Pd'
_chemical_formula_structural 'C28 H27 Cl2 N O2 P2 Pd'
_chemical_formula_sum 'C28 H27 Cl2 N O2 P2 Pd'
_chemical_formula_weight 648.75
_chemical_melting_point ?
_space_group_IT_number 19
_symmetry_cell_setting orthorhombic
_symmetry_space_group_name_Hall 'P 2ac 2ab'
_symmetry_space_group_name_H-M 'P 21 21 21'
_atom_sites_solution_hydrogens geom
_atom_sites_solution_primary direct
_atom_sites_solution_secondary difmap
_audit_creation_method SHELXL
_cell_angle_alpha 90.00
_cell_angle_beta 90.00
_cell_angle_gamma 90.00
_cell_formula_units_Z 4
_cell_length_a 9.6722(2)
_cell_length_b 15.4694(3)
_cell_length_c 18.45530(10)
_cell_measurement_reflns_used 201
_cell_measurement_temperature 293(2)
_cell_measurement_theta_max 168
_cell_measurement_theta_min 12
_cell_volume 2761.34(8)
_computing_cell_refinement 'Bruker SMART'
_computing_data_collection 'Bruker SMART'
_computing_data_reduction 'Bruker SHELXTL'
_computing_molecular_graphics 'Bruker SHELXTL'
_computing_publication_material 'Bruker SHELXTL'
_computing_structure_refinement 'SHELXL-93 (Sheldrick, 1993)'
_computing_structure_solution 'SHELXS-86 (Sheldrick, 1990)'
_diffrn_ambient_temperature 293(2)
_diffrn_measurement_device CCD
_diffrn_measurement_method 'phi and omega scans'
_diffrn_radiation_monochromator graphite
_diffrn_radiation_source 'fine-focus sealed tube'
_diffrn_radiation_type MoK\a
_diffrn_radiation_wavelength 0.71073
_diffrn_reflns_av_R_equivalents 0.0231
_diffrn_reflns_av_sigmaI/netI 0.0192
_diffrn_reflns_limit_h_max 10
_diffrn_reflns_limit_h_min -10
_diffrn_reflns_limit_k_max 17
_diffrn_reflns_limit_k_min -17
_diffrn_reflns_limit_l_max 20
_diffrn_reflns_limit_l_min -20
_diffrn_reflns_number 17341
_diffrn_reflns_theta_max 23.24
_diffrn_reflns_theta_min 1.72
_diffrn_standards_decay_% -
_diffrn_standards_interval_count -
_diffrn_standards_interval_time -
_diffrn_standards_number -
_exptl_absorpt_coefficient_mu 1.008
_exptl_absorpt_correction_T_max 1.00000
_exptl_absorpt_correction_T_min 0.852167
_exptl_absorpt_correction_type sadabs
_exptl_crystal_colour yellow
_exptl_crystal_density_diffrn 1.561
_exptl_crystal_density_meas ?
_exptl_crystal_density_method -
_exptl_crystal_description prism
_exptl_crystal_F_000 1312
_exptl_crystal_size_max .23
_exptl_crystal_size_mid .1
_exptl_crystal_size_min .1
_refine_diff_density_max 0.244
_refine_diff_density_min -0.159
_refine_diff_density_rms 0.033
_refine_ls_abs_structure_details 'Flack H D (1983), Acta Cryst. A39, 876-881'
_refine_ls_abs_structure_Flack -0.03(2)
_refine_ls_extinction_coef 0.00067(14)
_refine_ls_extinction_expression Fc^*^=kFc[1+0.001xFc^2^\l^3^/sin(2\q)]^-1/4^
_refine_ls_extinction_method SHELXL
_refine_ls_goodness_of_fit_all 1.020
_refine_ls_goodness_of_fit_obs 1.033
_refine_ls_hydrogen_treatment riding
_refine_ls_matrix_type full
_refine_ls_number_parameters 326
_refine_ls_number_reflns 3968
_refine_ls_number_restraints 0
_refine_ls_restrained_S_all 1.020
_refine_ls_restrained_S_obs 1.033
_refine_ls_R_factor_all 0.0177
_refine_ls_R_factor_obs 0.0159
_refine_ls_shift/esd_max -0.009
_refine_ls_shift/esd_mean 0.001
_refine_ls_structure_factor_coef Fsqd
_refine_ls_weighting_details 'w=1/[\s^2^(Fo^2^)+(0.0260P)^2^+0.0000P] where P=(Fo^2^+2Fc^2^)/3'
_refine_ls_weighting_scheme calc
_refine_ls_wR_factor_all 0.0394
_refine_ls_wR_factor_obs 0.0389
_reflns_number_observed 3783
_reflns_number_total 3968
_reflns_observed_criterion >2sigma(I)
_cod_data_source_file b009074n.txt
_cod_data_source_block 8
_cod_depositor_comments
;
The following automatic conversions were performed:
'_symmetry_cell_setting' value 'Orthorhombic' changed to 'orthorhombic'
according to '/home/adriana/struct/CIF-dictionaries/cif_core.dic'
dictionary named 'cif_core.dic' version 2.4.1 from 2010-06-29.

Automatic conversion script
Id: cif_fix_enum 1555 2011-01-17 13:19:09Z saulius 

The following automatic conversions were performed:

'_chemical_melting_point' value '-' was changed to '?' - the value is
undefined or not given.

Automatic conversion script
Id: cif_fix_values 1569 2011-02-09 13:29:24Z adriana 

The following automatic conversions were performed:

'_exptl_crystal_density_meas' value '-' was changed to '?' - the
value is perceived as not measured.

Automatic conversion script
Id: cif_fix_values 3008 2015-01-20 13:52:24Z robertas 

The following automatic conversions were performed:

'_refine_ls_weighting_scheme' value 'calc
w=1/[\s^2^(Fo^2^)+(0.0260P)^2^+0.0000P] where P=(Fo^2^+2Fc^2^)/3' was
changed to 'calc'. New tag '_refine_ls_weighting_details' was
created. The value of the new tag was set to
'w=1/[\s^2^(Fo^2^)+(0.0260P)^2^+0.0000P] where P=(Fo^2^+2Fc^2^)/3'.

Automatic conversion script
Id: cif_fix_values 3143 2015-03-26 13:38:13Z robertas 
;
_cod_original_sg_symbol_H-M P2(1)2(1)2(1)
_cod_database_code 7010441

loop_
_symmetry_equiv_pos_as_xyz
'x, y, z'
'-x+1/2, -y, z+1/2'
'-x, y+1/2, -z+1/2'
'x+1/2, -y+1/2, -z'

loop_
_atom_site_aniso_label
_atom_site_aniso_U_11
_atom_site_aniso_U_22
_atom_site_aniso_U_33
_atom_site_aniso_U_23
_atom_site_aniso_U_13
_atom_site_aniso_U_12
Pd1 0.02831(10) 0.02608(10) 0.03094(10) -0.00179(8) 0.00012(9) 0.00148(8)
Cl1 0.0321(4) 0.0503(4) 0.0630(5) 0.0015(4) 0.0070(3) 0.0063(3)
Cl2 0.0592(5) 0.0451(4) 0.0679(5) -0.0234(4) -0.0152(4) 0.0020(4)
P1 0.0281(4) 0.0280(3) 0.0310(3) -0.0013(3) -0.0015(3) 0.0004(3)
N1 0.0269(11) 0.0290(11) 0.0316(11) -0.0021(9) 0.0002(9) 0.0016(9)
P2 0.0272(4) 0.0278(3) 0.0329(3) -0.0003(3) -0.0012(3) -0.0003(3)
C1 0.0355(14) 0.0353(13) 0.0380(14) -0.0031(11) -0.0011(13) 0.0085(13)
C2 0.0333(15) 0.049(2) 0.0406(15) -0.0031(14) 0.0005(12) 0.0073(14)
O2 0.0499(14) 0.136(2) 0.0510(13) 0.0297(14) 0.0114(11) 0.0317(15)
C3 0.055(2) 0.081(2) 0.058(2) 0.002(2) 0.020(2) 0.012(2)
O3 0.0435(12) 0.0684(14) 0.0518(13) 0.0023(10) 0.0127(10) 0.0174(10)
C4 0.074(2) 0.034(2) 0.062(2) -0.0080(14) 0.010(2) 0.009(2)
C7 0.0240(14) 0.046(2) 0.0342(15) -0.0001(13) -0.0024(11) -0.0009(12)
C8 0.041(2) 0.057(2) 0.044(2) -0.003(2) -0.0082(13) -0.008(2)
C9 0.053(2) 0.092(3) 0.041(2) -0.014(2) -0.002(2) -0.014(2)
C10 0.063(2) 0.116(3) 0.033(2) 0.012(2) -0.005(2) -0.005(2)
C11 0.063(2) 0.076(2) 0.058(2) 0.028(2) -0.003(2) 0.007(2)
C12 0.043(2) 0.049(2) 0.044(2) 0.0069(14) 0.0019(13) -0.0005(14)
C13 0.0345(15) 0.028(2) 0.0364(14) -0.0046(11) 0.0011(12) 0.0004(11)
C14 0.039(2) 0.043(2) 0.048(2) 0.0037(13) 0.0002(13) -0.0027(13)
C15 0.053(2) 0.044(2) 0.059(2) 0.0147(15) 0.008(2) -0.002(2)
C16 0.050(2) 0.044(2) 0.075(2) 0.008(2) 0.021(2) -0.0095(15)
C17 0.030(2) 0.057(2) 0.078(2) 0.002(2) 0.004(2) -0.0088(15)
C18 0.0335(15) 0.049(2) 0.054(2) 0.0034(13) 0.0002(15) 0.0014(14)
C19 0.0299(14) 0.037(2) 0.0318(14) -0.0020(12) -0.0016(11) 0.0006(12)
C20 0.043(2) 0.039(2) 0.041(2) 0.0016(13) -0.0043(13) -0.0084(13)
C21 0.038(2) 0.060(2) 0.047(2) 0.0006(14) -0.0138(14) -0.0087(14)
C22 0.046(2) 0.063(2) 0.0396(14) 0.0068(14) -0.0123(15) 0.008(2)
C23 0.053(2) 0.044(2) 0.042(2) 0.0088(13) -0.0027(15) -0.0008(15)
C24 0.0371(14) 0.0382(15) 0.0362(14) 0.0025(13) -0.0035(11) -0.0034(14)
C25 0.0345(14) 0.0321(13) 0.0365(14) 0.0006(13) -0.0012(11) -0.0059(13)
C26 0.045(2) 0.0380(15) 0.054(2) 0.0085(13) -0.0019(15) -0.0064(14)
C27 0.079(3) 0.046(2) 0.055(2) 0.018(2) -0.010(2) -0.018(2)
C28 0.071(3) 0.072(2) 0.046(2) 0.008(2) 0.003(2) -0.038(2)
C29 0.041(2) 0.083(2) 0.060(2) 0.006(2) 0.013(2) -0.016(2)
C30 0.0355(15) 0.053(2) 0.053(2) 0.0061(14) 0.0013(13) 0.0005(13)

loop_
_atom_site_label
_atom_site_type_symbol
_atom_site_fract_x
_atom_site_fract_y
_atom_site_fract_z
_atom_site_U_iso_or_equiv
_atom_site_thermal_displace_type
_atom_site_occupancy
_atom_site_calc_flag
_atom_site_refinement_flags
_atom_site_disorder_group
Pd1 Pd 0.88658(2) 0.087749(11) 0.658003(10) 0.02844(6) Uani 1 d . .
Cl1 Cl 0.65332(6) 0.12980(4) 0.66531(4) 0.0485(2) Uani 1 d . .
Cl2 Cl 0.97295(9) 0.19875(5) 0.73279(5) 0.0574(2) Uani 1 d . .
P1 P 0.85367(6) -0.02750(4) 0.58750(3) 0.02901(15) Uani 1 d . .
N1 N 1.0233(2) -0.05808(12) 0.59276(11) 0.0292(5) Uani 1 d . .
P2 P 1.09164(6) 0.03054(4) 0.63502(3) 0.02932(15) Uani 1 d . .
C1 C 1.1089(3) -0.1244(2) 0.55723(13) 0.0363(6) Uani 1 d . .
H1A H 1.1924(3) -0.1311(2) 0.58677(13) 0.044 Uiso 1 calc R .
C2 C 1.1558(3) -0.0955(2) 0.48259(15) 0.0411(6) Uani 1 d . .
O2 O 1.0899(2) -0.0527(2) 0.44233(11) 0.0789(8) Uani 1 d . .
C3 C 1.3417(3) -0.0973(2) 0.3996(2) 0.0645(9) Uani 1 d . .
H3A H 1.4336(3) -0.1202(2) 0.3952(2) 0.097 Uiso 1 calc R .
H3B H 1.3449(3) -0.0353(2) 0.3967(2) 0.097 Uiso 1 calc R .
H3C H 1.2851(3) -0.1195(2) 0.3612(2) 0.097 Uiso 1 calc R .
O3 O 1.2834(2) -0.12275(14) 0.46908(11) 0.0546(6) Uani 1 d . .
C4 C 1.0383(4) -0.2125(2) 0.5547(2) 0.0567(8) Uani 1 d . .
H4A H 1.0100(4) -0.2288(2) 0.6027(2) 0.085 Uiso 1 calc R .
H4B H 1.1018(4) -0.2548(2) 0.5361(2) 0.085 Uiso 1 calc R .
H4C H 0.9587(4) -0.2095(2) 0.5237(2) 0.085 Uiso 1 calc R .
C7 C 0.7978(2) -0.0098(2) 0.49506(14) 0.0348(6) Uani 1 d . .
C8 C 0.7741(3) -0.0782(2) 0.4475(2) 0.0477(7) Uani 1 d . .
H8A H 0.7840(3) -0.1348(2) 0.4637(2) 0.057 Uiso 1 calc R .
C9 C 0.7364(3) -0.0626(3) 0.3768(2) 0.0619(10) Uani 1 d . .
H9A H 0.7207(3) -0.1086(3) 0.3455(2) 0.074 Uiso 1 calc R .
C10 C 0.7218(4) 0.0206(3) 0.3527(2) 0.0707(10) Uani 1 d . .
H10A H 0.6961(4) 0.0309(3) 0.3049(2) 0.085 Uiso 1 calc R .
C11 C 0.7450(3) 0.0889(3) 0.3986(2) 0.0656(9) Uani 1 d . .
H11A H 0.7353(3) 0.1453(3) 0.3819(2) 0.079 Uiso 1 calc R .
C12 C 0.7831(3) 0.0737(2) 0.4702(2) 0.0456(7) Uani 1 d . .
H12A H 0.7987(3) 0.1200(2) 0.5014(2) 0.055 Uiso 1 calc R .
C13 C 0.7421(3) -0.1108(2) 0.62402(14) 0.0330(6) Uani 1 d . .
C14 C 0.7840(3) -0.1602(2) 0.68271(15) 0.0430(7) Uani 1 d . .
H14A H 0.8732(3) -0.1542(2) 0.70087(15) 0.052 Uiso 1 calc R .
C15 C 0.6940(3) -0.2185(2) 0.7144(2) 0.0516(8) Uani 1 d . .
H15A H 0.7233(3) -0.2522(2) 0.7532(2) 0.062 Uiso 1 calc R .
C16 C 0.5621(3) -0.2266(2) 0.6888(2) 0.0559(9) Uani 1 d . .
H16A H 0.5017(3) -0.2657(2) 0.7103(2) 0.067 Uiso 1 calc R .
C17 C 0.5186(3) -0.1776(2) 0.6319(2) 0.0550(9) Uani 1 d . .
H17A H 0.4286(3) -0.1835(2) 0.6149(2) 0.066 Uiso 1 calc R .
C18 C 0.6071(3) -0.1190(2) 0.5990(2) 0.0456(7) Uani 1 d . .
H18A H 0.5763(3) -0.0855(2) 0.5604(2) 0.055 Uiso 1 calc R .
C19 C 1.2082(3) -0.0106(2) 0.70288(13) 0.0330(6) Uani 1 d . .
C20 C 1.3230(3) 0.0375(2) 0.72462(15) 0.0408(7) Uani 1 d . .
H20A H 1.3385(3) 0.0920(2) 0.70508(15) 0.049 Uiso 1 calc R .
C21 C 1.4133(3) 0.0041(2) 0.77492(15) 0.0486(8) Uani 1 d . .
H21A H 1.4899(3) 0.0363(2) 0.78910(15) 0.058 Uiso 1 calc R .
C22 C 1.3915(3) -0.0761(2) 0.80442(14) 0.0498(7) Uani 1 d . .
H22A H 1.4532(3) -0.0979(2) 0.83849(14) 0.060 Uiso 1 calc R .
C23 C 1.2786(3) -0.1246(2) 0.7838(2) 0.0462(7) Uani 1 d . .
H23A H 1.2648(3) -0.1793(2) 0.8035(2) 0.055 Uiso 1 calc R .
C24 C 1.1856(3) -0.0919(2) 0.73375(13) 0.0372(6) Uani 1 d . .
H24A H 1.1083(3) -0.1240(2) 0.72068(13) 0.045 Uiso 1 calc R .
C25 C 1.1948(2) 0.0907(2) 0.57041(13) 0.0344(6) Uani 1 d . .
C26 C 1.1319(3) 0.1564(2) 0.53155(15) 0.0454(7) Uani 1 d . .
H26A H 1.0419(3) 0.1728(2) 0.54269(15) 0.055 Uiso 1 calc R .
C27 C 1.2024(4) 0.1979(2) 0.4761(2) 0.0598(9) Uani 1 d . .
H27A H 1.1595(4) 0.2416(2) 0.4498(2) 0.072 Uiso 1 calc R .
C28 C 1.3353(4) 0.1742(2) 0.4603(2) 0.0631(10) Uani 1 d . .
H28A H 1.3822(4) 0.2015(2) 0.4227(2) 0.076 Uiso 1 calc R .
C29 C 1.3995(4) 0.1111(2) 0.4993(2) 0.0615(9) Uani 1 d . .
H29A H 1.4905(4) 0.0965(2) 0.4885(2) 0.074 Uiso 1 calc R .
C30 C 1.3314(3) 0.0687(2) 0.5545(2) 0.0471(7) Uani 1 d . .
H30B H 1.3762(3) 0.0258(2) 0.5808(2) 0.056 Uiso 1 calc R .

loop_
_atom_type_symbol
_atom_type_description
_atom_type_scat_dispersion_real
_atom_type_scat_dispersion_imag
_atom_type_scat_source
C C 0.0033 0.0016 'International Tables Vol C Tables 4.2.6.8 and 6.1.1.4'
H H 0.0000 0.0000 'International Tables Vol C Tables 4.2.6.8 and 6.1.1.4'
N N 0.0061 0.0033 'International Tables Vol C Tables 4.2.6.8 and 6.1.1.4'
O O 0.0106 0.0060 'International Tables Vol C Tables 4.2.6.8 and 6.1.1.4'
P P 0.1023 0.0942 'International Tables Vol C Tables 4.2.6.8 and 6.1.1.4'
Cl Cl 0.1484 0.1585 'International Tables Vol C Tables 4.2.6.8 and 6.1.1.4'
Pd Pd -0.9988 1.0072 'International Tables Vol C Tables 4.2.6.8 and 6.1.1.4'

loop_
_geom_angle_atom_site_label_1
_geom_angle_atom_site_label_2
_geom_angle_atom_site_label_3
_geom_angle
_geom_angle_site_symmetry_1
_geom_angle_site_symmetry_3
_geom_angle_publ_flag
P2 Pd1 P1 72.32(2) . . ?
P2 Pd1 Cl1 168.93(3) . . ?
P1 Pd1 Cl1 96.76(3) . . ?
P2 Pd1 Cl2 94.93(3) . . ?
P1 Pd1 Cl2 167.18(3) . . ?
Cl1 Pd1 Cl2 96.02(3) . . ?
N1 P1 C7 112.44(11) . . ?
N1 P1 C13 110.71(11) . . ?
C7 P1 C13 106.29(12) . . ?
N1 P1 Pd1 92.93(7) . . ?
C7 P1 Pd1 118.13(9) . . ?
C13 P1 Pd1 115.90(8) . . ?
N1 P1 P2 39.96(7) . . ?
C7 P1 P2 121.70(9) . . ?
C13 P1 P2 129.97(9) . . ?
Pd1 P1 P2 53.54(2) . . ?
C1 N1 P1 135.0(2) . . ?
C1 N1 P2 122.9(2) . . ?
P1 N1 P2 100.08(10) . . ?
N1 P2 C19 106.00(11) . . ?
N1 P2 C25 108.94(11) . . ?
C19 P2 C25 107.12(11) . . ?
N1 P2 Pd1 93.53(7) . . ?
C19 P2 Pd1 124.68(8) . . ?
C25 P2 Pd1 114.47(9) . . ?
N1 P2 P1 39.96(7) . . ?
C19 P2 P1 131.37(9) . . ?
C25 P2 P1 116.06(8) . . ?
Pd1 P2 P1 54.14(2) . . ?
N1 C1 C2 111.6(2) . . ?
N1 C1 C4 112.6(2) . . ?
C2 C1 C4 111.6(2) . . ?
O2 C2 O3 124.1(3) . . ?
O2 C2 C1 125.1(2) . . ?
O3 C2 C1 110.8(2) . . ?
C2 O3 C3 116.1(2) . . ?
C12 C7 C8 119.0(3) . . ?
C12 C7 P1 119.1(2) . . ?
C8 C7 P1 121.9(2) . . ?
C9 C8 C7 120.6(3) . . ?
C10 C9 C8 120.0(3) . . ?
C9 C10 C11 120.4(3) . . ?
C10 C11 C12 119.9(3) . . ?
C7 C12 C11 120.1(3) . . ?
C14 C13 C18 118.9(3) . . ?
C14 C13 P1 120.6(2) . . ?
C18 C13 P1 120.1(2) . . ?
C15 C14 C13 120.4(3) . . ?
C16 C15 C14 120.1(3) . . ?
C17 C16 C15 120.3(3) . . ?
C16 C17 C18 120.8(3) . . ?
C17 C18 C13 119.6(3) . . ?
C20 C19 C24 119.1(2) . . ?
C20 C19 P2 120.6(2) . . ?
C24 C19 P2 120.3(2) . . ?
C21 C20 C19 120.0(3) . . ?
C22 C21 C20 120.7(3) . . ?
C21 C22 C23 120.3(3) . . ?
C22 C23 C24 120.0(3) . . ?
C23 C24 C19 120.0(3) . . ?
C26 C25 C30 119.1(3) . . ?
C26 C25 P2 118.4(2) . . ?
C30 C25 P2 122.3(2) . . ?
C27 C26 C25 120.4(3) . . ?
C28 C27 C26 119.7(3) . . ?
C29 C28 C27 120.5(3) . . ?
C28 C29 C30 120.9(3) . . ?
C29 C30 C25 119.5(3) . . ?

loop_
_geom_bond_atom_site_label_1
_geom_bond_atom_site_label_2
_geom_bond_distance
_geom_bond_site_symmetry_2
_geom_bond_publ_flag
Pd1 P2 2.2128(6) . ?
Pd1 P1 2.2300(6) . ?
Pd1 Cl1 2.3520(6) . ?
Pd1 Cl2 2.3560(7) . ?
P1 N1 1.710(2) . ?
P1 C7 1.811(3) . ?
P1 C13 1.811(3) . ?
P1 P2 2.6216(9) . ?
N1 C1 1.472(3) . ?
N1 P2 1.710(2) . ?
P2 C19 1.801(3) . ?
P2 C25 1.812(3) . ?
C1 C2 1.517(4) . ?
C1 C4 1.526(4) . ?
C2 O2 1.182(3) . ?
C2 O3 1.328(3) . ?
C3 O3 1.455(4) . ?
C7 C12 1.378(4) . ?
C7 C8 1.393(4) . ?
C8 C9 1.375(4) . ?
C9 C10 1.369(5) . ?
C10 C11 1.373(5) . ?
C11 C12 1.392(4) . ?
C13 C14 1.386(4) . ?
C13 C18 1.392(4) . ?
C14 C15 1.383(4) . ?
C15 C16 1.367(4) . ?
C16 C17 1.360(4) . ?
C17 C18 1.387(4) . ?
C19 C20 1.396(4) . ?
C19 C24 1.397(4) . ?
C20 C21 1.375(4) . ?
C21 C22 1.371(4) . ?
C22 C23 1.379(4) . ?
C23 C24 1.384(4) . ?
C25 C26 1.384(4) . ?
C25 C30 1.396(4) . ?
C26 C27 1.387(4) . ?
C27 C28 1.368(5) . ?
C28 C29 1.363(5) . ?
C29 C30 1.379(4) . ?

loop_
_geom_torsion_atom_site_label_1
_geom_torsion_atom_site_label_2
_geom_torsion_atom_site_label_3
_geom_torsion_atom_site_label_4
_geom_torsion
_geom_torsion_site_symmetry_1
_geom_torsion_site_symmetry_2
_geom_torsion_site_symmetry_3
_geom_torsion_site_symmetry_4
_geom_torsion_publ_flag
P2 Pd1 P1 N1 7.20(7) . . . . ?
Cl1 Pd1 P1 N1 -174.68(7) . . . . ?
Cl2 Pd1 P1 N1 0.7(2) . . . . ?
P2 Pd1 P1 C7 -110.24(10) . . . . ?
Cl1 Pd1 P1 C7 67.89(9) . . . . ?
Cl2 Pd1 P1 C7 -116.7(2) . . . . ?
P2 Pd1 P1 C13 121.94(10) . . . . ?
Cl1 Pd1 P1 C13 -59.93(9) . . . . ?
Cl2 Pd1 P1 C13 115.5(2) . . . . ?
P2 Pd1 P1 P2 0.0 . . . . ?
Cl1 Pd1 P1 P2 178.12(3) . . . . ?
Cl2 Pd1 P1 P2 -6.45(13) . . . . ?
C7 P1 N1 C1 -50.4(3) . . . . ?
C13 P1 N1 C1 68.3(3) . . . . ?
Pd1 P1 N1 C1 -172.6(2) . . . . ?
P2 P1 N1 C1 -163.5(3) . . . . ?
C7 P1 N1 P2 113.11(12) . . . . ?
C13 P1 N1 P2 -128.17(11) . . . . ?
Pd1 P1 N1 P2 -9.03(9) . . . . ?
P2 P1 N1 P2 0.0 . . . . ?
C1 N1 P2 C19 -57.1(2) . . . . ?
P1 N1 P2 C19 136.74(11) . . . . ?
C1 N1 P2 C25 57.9(2) . . . . ?
P1 N1 P2 C25 -108.28(12) . . . . ?
C1 N1 P2 Pd1 175.3(2) . . . . ?
P1 N1 P2 Pd1 9.10(9) . . . . ?
C1 N1 P2 P1 166.2(2) . . . . ?
P1 N1 P2 P1 0.0 . . . . ?
P1 Pd1 P2 N1 -7.20(7) . . . . ?
Cl1 Pd1 P2 N1 -17.0(2) . . . . ?
Cl2 Pd1 P2 N1 171.36(7) . . . . ?
P1 Pd1 P2 C19 -119.44(11) . . . . ?
Cl1 Pd1 P2 C19 -129.2(2) . . . . ?
Cl2 Pd1 P2 C19 59.13(11) . . . . ?
P1 Pd1 P2 C25 105.46(9) . . . . ?
Cl1 Pd1 P2 C25 95.7(2) . . . . ?
Cl2 Pd1 P2 C25 -75.97(9) . . . . ?
P1 Pd1 P2 P1 0.0 . . . . ?
Cl1 Pd1 P2 P1 -9.75(13) . . . . ?
Cl2 Pd1 P2 P1 178.57(3) . . . . ?
N1 P1 P2 N1 0.0 . . . . ?
C7 P1 P2 N1 -87.79(15) . . . . ?
C13 P1 P2 N1 73.6(2) . . . . ?
Pd1 P1 P2 N1 168.77(11) . . . . ?
N1 P1 P2 C19 -61.4(2) . . . . ?
C7 P1 P2 C19 -149.16(15) . . . . ?
C13 P1 P2 C19 12.3(2) . . . . ?
Pd1 P1 P2 C19 107.39(11) . . . . ?
N1 P1 P2 C25 88.79(15) . . . . ?
C7 P1 P2 C25 1.00(14) . . . . ?
C13 P1 P2 C25 162.43(14) . . . . ?
Pd1 P1 P2 C25 -102.45(10) . . . . ?
N1 P1 P2 Pd1 -168.77(11) . . . . ?
C7 P1 P2 Pd1 103.45(10) . . . . ?
C13 P1 P2 Pd1 -95.12(11) . . . . ?
Pd1 P1 P2 Pd1 0.0 . . . . ?
P1 N1 C1 C2 80.7(3) . . . . ?
P2 N1 C1 C2 -79.9(3) . . . . ?
P1 N1 C1 C4 -45.7(3) . . . . ?
P2 N1 C1 C4 153.7(2) . . . . ?
N1 C1 C2 O2 -34.8(4) . . . . ?
C4 C1 C2 O2 92.2(4) . . . . ?
N1 C1 C2 O3 143.3(2) . . . . ?
C4 C1 C2 O3 -89.7(3) . . . . ?
O2 C2 O3 C3 -0.4(4) . . . . ?
C1 C2 O3 C3 -178.5(2) . . . . ?
N1 P1 C7 C12 -103.7(2) . . . . ?
C13 P1 C7 C12 135.0(2) . . . . ?
Pd1 P1 C7 C12 2.8(2) . . . . ?
P2 P1 C7 C12 -59.7(2) . . . . ?
N1 P1 C7 C8 73.9(2) . . . . ?
C13 P1 C7 C8 -47.4(2) . . . . ?
Pd1 P1 C7 C8 -179.7(2) . . . . ?
P2 P1 C7 C8 117.8(2) . . . . ?
C12 C7 C8 C9 -0.2(4) . . . . ?
P1 C7 C8 C9 -177.7(2) . . . . ?
C7 C8 C9 C10 0.1(5) . . . . ?
C8 C9 C10 C11 0.1(5) . . . . ?
C9 C10 C11 C12 -0.2(5) . . . . ?
C8 C7 C12 C11 0.1(4) . . . . ?
P1 C7 C12 C11 177.7(2) . . . . ?
C10 C11 C12 C7 0.1(5) . . . . ?
N1 P1 C13 C14 35.3(2) . . . . ?
C7 P1 C13 C14 157.6(2) . . . . ?
Pd1 P1 C13 C14 -68.9(2) . . . . ?
P2 P1 C13 C14 -6.0(3) . . . . ?
N1 P1 C13 C18 -152.3(2) . . . . ?
C7 P1 C13 C18 -29.9(2) . . . . ?
Pd1 P1 C13 C18 103.6(2) . . . . ?
P2 P1 C13 C18 166.5(2) . . . . ?
C18 C13 C14 C15 1.8(4) . . . . ?
P1 C13 C14 C15 174.3(2) . . . . ?
C13 C14 C15 C16 -1.1(5) . . . . ?
C14 C15 C16 C17 0.2(5) . . . . ?
C15 C16 C17 C18 0.2(5) . . . . ?
C16 C17 C18 C13 0.5(5) . . . . ?
C14 C13 C18 C17 -1.5(4) . . . . ?
P1 C13 C18 C17 -174.0(2) . . . . ?
N1 P2 C19 C20 151.3(2) . . . . ?
C25 P2 C19 C20 35.1(2) . . . . ?
Pd1 P2 C19 C20 -102.7(2) . . . . ?
P1 P2 C19 C20 -172.8(2) . . . . ?
N1 P2 C19 C24 -27.8(2) . . . . ?
C25 P2 C19 C24 -144.0(2) . . . . ?
Pd1 P2 C19 C24 78.2(2) . . . . ?
P1 P2 C19 C24 8.1(3) . . . . ?
C24 C19 C20 C21 1.0(4) . . . . ?
P2 C19 C20 C21 -178.1(2) . . . . ?
C19 C20 C21 C22 -0.3(4) . . . . ?
C20 C21 C22 C23 0.2(4) . . . . ?
C21 C22 C23 C24 -0.8(4) . . . . ?
C22 C23 C24 C19 1.6(4) . . . . ?
C20 C19 C24 C23 -1.6(4) . . . . ?
P2 C19 C24 C23 177.5(2) . . . . ?
N1 P2 C25 C26 91.9(2) . . . . ?
C19 P2 C25 C26 -153.8(2) . . . . ?
Pd1 P2 C25 C26 -11.2(2) . . . . ?
P1 P2 C25 C26 49.2(2) . . . . ?
N1 P2 C25 C30 -82.9(2) . . . . ?
C19 P2 C25 C30 31.4(3) . . . . ?
Pd1 P2 C25 C30 174.0(2) . . . . ?
P1 P2 C25 C30 -125.6(2) . . . . ?
C30 C25 C26 C27 1.9(4) . . . . ?
P2 C25 C26 C27 -173.0(2) . . . . ?
C25 C26 C27 C28 -0.7(5) . . . . ?
C26 C27 C28 C29 -0.9(5) . . . . ?
C27 C28 C29 C30 1.2(5) . . . . ?
C28 C29 C30 C25 0.1(5) . . . . ?
C26 C25 C30 C29 -1.7(4) . . . . ?
P2 C25 C30 C29 173.1(2) . . . . ?
